data_1573185
loop_
_publ_author_name
'L\"uckert, Paula L.'
'Gilmer, Jannik'
'Virovets, Alexander'
'Lerner, Hans-Wolfram'
'Wagner, Matthias'

_publ_section_title
;
 Donor-free 9,10-dihydro-9,10-dialuminaanthracenes
;
_journal_name_full 'Chemical Science'
_journal_paper_doi 10.1039/D4SC06940D
_journal_year 2024
_chemical_formula_sum 'C20 H28 Al2 Br2 O2'
_chemical_formula_weight 514.20
_space_group_crystal_system monoclinic
_space_group_IT_number 15
_space_group_name_Hall '-C 2yc'
_space_group_name_H-M_alt 'C 1 2/c 1'
_atom_sites_solution_hydrogens geom
_audit_creation_method SHELXL-2018/3
_audit_update_record
;
2024-09-22 deposited with the CCDC.	2024-11-18 downloaded from the CCDC.
;
_cell_angle_alpha 90
_cell_angle_beta 120.073(18)
_cell_angle_gamma 90
_cell_formula_units_Z 4
_cell_length_a 19.694(3)
_cell_length_b 7.0404(6)
_cell_length_c 19.080(4)
_cell_measurement_reflns_used 2361
_cell_measurement_temperature 90(2)
_cell_measurement_theta_max 26.3180
_cell_measurement_theta_min 4.3500
_cell_volume 2289.4(8)
_computing_cell_refinement 'CrysAlisPro 1.171.42.43a (Rigaku OD, 2022)'
_computing_data_collection 'X-Area (Stoe & Cie, 2001)'
_computing_data_reduction 'CrysAlisPro 1.171.42.43a (Rigaku OD, 2022)'
_computing_structure_refinement 'SHELXL-2018/3 (Sheldrick, 2018)'
_computing_structure_solution 'SHELXT (G. M. Sheldrick, 2015)'
_diffrn_ambient_temperature 90(2)
_diffrn_detector 'image plate'
_diffrn_detector_area_resol_mean 6.67
_diffrn_detector_type 'STOE image plate (34 cm diameter)'
_diffrn_measured_fraction_theta_full 0.993
_diffrn_measured_fraction_theta_max 0.994
_diffrn_measurement_device '2-circle goniometer'
_diffrn_measurement_device_type 'STOE IPDS II two-circle-diffractometer'
_diffrn_measurement_method \w
_diffrn_radiation_monochromator mirror
_diffrn_radiation_type MoK\a
_diffrn_radiation_wavelength 0.71073
_diffrn_reflns_av_R_equivalents 0.0444
_diffrn_reflns_av_unetI/netI 0.0748
_diffrn_reflns_Laue_measured_fraction_full 0.993
_diffrn_reflns_Laue_measured_fraction_max 0.994
_diffrn_reflns_limit_h_max 23
_diffrn_reflns_limit_h_min -24
_diffrn_reflns_limit_k_max 8
_diffrn_reflns_limit_k_min -7
_diffrn_reflns_limit_l_max 23
_diffrn_reflns_limit_l_min -23
_diffrn_reflns_number 6600
_diffrn_reflns_point_group_measured_fraction_full 0.993
_diffrn_reflns_point_group_measured_fraction_max 0.994
_diffrn_reflns_theta_full 25.242
_diffrn_reflns_theta_max 26.384
_diffrn_reflns_theta_min 4.140
_diffrn_source 'Genix 3D I\mS microfocus X-ray source'
_exptl_absorpt_coefficient_mu 3.629
_exptl_absorpt_correction_T_max 1.00000
_exptl_absorpt_correction_T_min 0.25299
_exptl_absorpt_correction_type multi-scan
_exptl_absorpt_process_details
;
CrysAlisPro 1.171.42.43a (Rigaku Oxford Diffraction, 2022)
Empirical absorption correction using spherical harmonics,
implemented in SCALE3 ABSPACK scaling algorithm.
;
_exptl_crystal_colour colourless
_exptl_crystal_density_diffrn 1.492
_exptl_crystal_description prism
_exptl_crystal_F_000 1040
_exptl_crystal_size_max 0.210
_exptl_crystal_size_mid 0.110
_exptl_crystal_size_min 0.080
_refine_diff_density_max 1.592
_refine_diff_density_min -0.606
_refine_diff_density_rms 0.113
_refine_ls_extinction_method none
_refine_ls_goodness_of_fit_ref 1.034
_refine_ls_hydrogen_treatment constr
_refine_ls_matrix_type full
_refine_ls_number_parameters 121
_refine_ls_number_reflns 2323
_refine_ls_number_restraints 0
_refine_ls_restrained_S_all 1.034
_refine_ls_R_factor_all 0.0608
_refine_ls_R_factor_gt 0.0439
_refine_ls_shift/su_max 0.001
_refine_ls_shift/su_mean 0.000
_refine_ls_structure_factor_coef Fsqd
_refine_ls_weighting_details 'w=1/[\s^2^(Fo^2^)+(0.0474P)^2^] where P=(Fo^2^+2Fc^2^)/3'
_refine_ls_weighting_scheme calc
_refine_ls_wR_factor_gt 0.0956
_refine_ls_wR_factor_ref 0.0984
_reflns_Friedel_coverage 0.000
_reflns_number_gt 1690
_reflns_number_total 2323
_reflns_threshold_expression 'I > 2\s(I)'
_cod_data_source_file d4sc06940d3.cif
_cod_data_source_block 2OEt22_wa3310
_cod_original_cell_volume 2289.4(7)
_cod_original_sg_symbol_H-M 'C 2/c'
_cod_database_code 1573185
_shelx_shelxl_version_number 2018/3
_shelx_space_group_comment
;
The symmetry employed for this shelxl refinement is uniquely defined
by the following loop, which should always be used as a source of
symmetry information in preference to the above space-group names.
They are only intended as comments.
;
_shelx_estimated_absorpt_t_min 0.516
_shelx_estimated_absorpt_t_max 0.760

loop_
_space_group_symop_operation_xyz
'x, y, z'
'-x, y, -z+1/2'
'x+1/2, y+1/2, z'
'-x+1/2, y+1/2, -z+1/2'
'-x, -y, -z'
'x, -y, z-1/2'
'-x+1/2, -y+1/2, -z'
'x+1/2, -y+1/2, z-1/2'

loop_
_atom_site_label
_atom_site_type_symbol
_atom_site_fract_x
_atom_site_fract_y
_atom_site_fract_z
_atom_site_U_iso_or_equiv
_atom_site_adp_type
_atom_site_occupancy
_atom_site_site_symmetry_order
_atom_site_calc_flag
_atom_site_refinement_flags_posn
_atom_site_refinement_flags_adp
_atom_site_refinement_flags_occupancy
_atom_site_disorder_assembly
_atom_site_disorder_group
Br1 Br 0.39530(3) 0.34972(7) 0.51762(3) 0.02059(16) Uani 1 1 d . . . . .
Al1 Al 0.45390(8) 0.47934(19) 0.64771(8) 0.0127(3) Uani 1 1 d . . . . .
O1 O 0.44213(18) 0.7424(4) 0.62513(18) 0.0164(7) Uani 1 1 d . . . . .
C1 C 0.5677(3) 0.4328(6) 0.7110(3) 0.0134(10) Uani 1 1 d . . . . .
C2 C 0.6050(3) 0.4278(6) 0.7967(3) 0.0152(10) Uani 1 1 d . . . . .
C3 C 0.6859(3) 0.3807(7) 0.8407(3) 0.0219(11) Uani 1 1 d . . . . .
H3 H 0.711434 0.372971 0.898051 0.026 Uiso 1 1 calc R U . . .
C4 C 0.7287(3) 0.3460(8) 0.8029(3) 0.0259(11) Uani 1 1 d . . . . .
H4 H 0.782890 0.315638 0.834312 0.031 Uiso 1 1 calc R U . . .
C5 C 0.6930(3) 0.3550(8) 0.7194(3) 0.0248(11) Uani 1 1 d . . . . .
H5 H 0.722450 0.332866 0.693119 0.030 Uiso 1 1 calc R U . . .
C6 C 0.6135(3) 0.3971(6) 0.6747(3) 0.0202(11) Uani 1 1 d . . . . .
H6 H 0.589067 0.401914 0.617327 0.024 Uiso 1 1 calc R U . . .
C7 C 0.4714(3) 0.8300(8) 0.5753(3) 0.0272(12) Uani 1 1 d . . . . .
H7A H 0.433345 0.926406 0.539136 0.033 Uiso 1 1 calc R U . . .
H7B H 0.476094 0.731489 0.540881 0.033 Uiso 1 1 calc R U . . .
C8 C 0.5494(3) 0.9219(8) 0.6264(3) 0.0301(13) Uani 1 1 d . . . . .
H8A H 0.566854 0.980286 0.591540 0.045 Uiso 1 1 calc R U . . .
H8B H 0.587630 0.825923 0.660991 0.045 Uiso 1 1 calc R U . . .
H8C H 0.544899 1.019733 0.660425 0.045 Uiso 1 1 calc R U . . .
C9 C 0.4024(3) 0.8747(7) 0.6522(3) 0.0250(12) Uani 1 1 d . . . . .
H9A H 0.427753 1.000922 0.662083 0.030 Uiso 1 1 calc R U . . .
H9B H 0.408176 0.828889 0.703978 0.030 Uiso 1 1 calc R U . . .
C10 C 0.3172(3) 0.8939(8) 0.5912(4) 0.0357(14) Uani 1 1 d . . . . .
H10A H 0.311254 0.945081 0.540662 0.054 Uiso 1 1 calc R U . . .
H10B H 0.292414 0.980330 0.612050 0.054 Uiso 1 1 calc R U . . .
H10C H 0.291978 0.769053 0.580888 0.054 Uiso 1 1 calc R U . . .

loop_
_atom_site_aniso_label
_atom_site_aniso_U_11
_atom_site_aniso_U_22
_atom_site_aniso_U_33
_atom_site_aniso_U_23
_atom_site_aniso_U_13
_atom_site_aniso_U_12
Br1 0.0243(3) 0.0209(2) 0.0164(2) -0.0019(2) 0.01004(18) -0.0015(2)
Al1 0.0126(7) 0.0111(7) 0.0173(7) -0.0003(5) 0.0096(6) -0.0018(6)
O1 0.0218(18) 0.0099(15) 0.0271(17) 0.0023(13) 0.0195(15) 0.0043(14)
C1 0.012(2) 0.009(2) 0.024(2) 0.0000(18) 0.0122(19) 0.0009(19)
C2 0.015(2) 0.014(2) 0.023(2) -0.0013(19) 0.0142(19) -0.002(2)
C3 0.015(2) 0.029(3) 0.022(2) -0.001(2) 0.010(2) 0.000(2)
C4 0.011(2) 0.033(3) 0.035(3) 0.002(3) 0.013(2) 0.008(2)
C5 0.022(3) 0.026(3) 0.039(3) 0.000(2) 0.024(2) 0.001(2)
C6 0.027(3) 0.019(3) 0.024(2) 0.0008(19) 0.019(2) 0.000(2)
C7 0.043(3) 0.020(3) 0.035(3) 0.004(2) 0.031(2) 0.002(3)
C8 0.036(3) 0.021(3) 0.049(3) 0.004(2) 0.033(3) 0.000(2)
C9 0.034(3) 0.015(3) 0.036(3) -0.002(2) 0.025(2) 0.002(2)
C10 0.027(3) 0.024(3) 0.059(4) 0.008(3) 0.024(3) 0.005(2)

loop_
_atom_type_symbol
_atom_type_description
_atom_type_scat_dispersion_real
_atom_type_scat_dispersion_imag
_atom_type_scat_source
C C 0.0033 0.0016 'International Tables Vol C Tables 4.2.6.8 and 6.1.1.4'
H H 0.0000 0.0000 'International Tables Vol C Tables 4.2.6.8 and 6.1.1.4'
O O 0.0106 0.0060 'International Tables Vol C Tables 4.2.6.8 and 6.1.1.4'
Al Al 0.0645 0.0514 'International Tables Vol C Tables 4.2.6.8 and 6.1.1.4'
Br Br -0.2901 2.4595 'International Tables Vol C Tables 4.2.6.8 and 6.1.1.4'

loop_
_geom_angle_atom_site_label_1
_geom_angle_atom_site_label_2
_geom_angle_atom_site_label_3
_geom_angle
_geom_angle_site_symmetry_1
_geom_angle_site_symmetry_3
_geom_angle_publ_flag
O1 Al1 C2 105.48(18) . 2_656 ?
O1 Al1 C1 105.95(17) . . ?
C2 Al1 C1 115.99(19) 2_656 . ?
O1 Al1 Br1 101.65(11) . . ?
C2 Al1 Br1 113.08(15) 2_656 . ?
C1 Al1 Br1 113.02(15) . . ?
C9 O1 C7 114.4(4) . . ?
C9 O1 Al1 124.6(3) . . ?
C7 O1 Al1 121.0(3) . . ?
C6 C1 C2 118.3(4) . . ?
C6 C1 Al1 122.8(3) . . ?
C2 C1 Al1 118.9(3) . . ?
C1 C2 C3 117.8(4) . . ?
C1 C2 Al1 121.0(3) . 2_656 ?
C3 C2 Al1 121.2(3) . 2_656 ?
C4 C3 C2 122.2(4) . . ?
C4 C3 H3 118.9 . . ?
C2 C3 H3 118.9 . . ?
C3 C4 C5 120.2(4) . . ?
C3 C4 H4 119.9 . . ?
C5 C4 H4 119.9 . . ?
C4 C5 C6 118.9(5) . . ?
C4 C5 H5 120.6 . . ?
C6 C5 H5 120.6 . . ?
C5 C6 C1 122.6(4) . . ?
C5 C6 H6 118.7 . . ?
C1 C6 H6 118.7 . . ?
O1 C7 C8 111.5(4) . . ?
O1 C7 H7A 109.3 . . ?
C8 C7 H7A 109.3 . . ?
O1 C7 H7B 109.3 . . ?
C8 C7 H7B 109.3 . . ?
H7A C7 H7B 108.0 . . ?
C7 C8 H8A 109.5 . . ?
C7 C8 H8B 109.5 . . ?
H8A C8 H8B 109.5 . . ?
C7 C8 H8C 109.5 . . ?
H8A C8 H8C 109.5 . . ?
H8B C8 H8C 109.5 . . ?
O1 C9 C10 111.9(4) . . ?
O1 C9 H9A 109.2 . . ?
C10 C9 H9A 109.2 . . ?
O1 C9 H9B 109.2 . . ?
C10 C9 H9B 109.2 . . ?
H9A C9 H9B 107.9 . . ?
C9 C10 H10A 109.5 . . ?
C9 C10 H10B 109.5 . . ?
H10A C10 H10B 109.5 . . ?
C9 C10 H10C 109.5 . . ?
H10A C10 H10C 109.5 . . ?
H10B C10 H10C 109.5 . . ?

loop_
_geom_bond_atom_site_label_1
_geom_bond_atom_site_label_2
_geom_bond_distance
_geom_bond_site_symmetry_2
_geom_bond_publ_flag
Br1 Al1 2.3355(14) . ?
Al1 O1 1.890(3) . ?
Al1 C2 1.958(5) 2_656 ?
Al1 C1 1.968(5) . ?
O1 C9 1.467(6) . ?
O1 C7 1.473(6) . ?
C1 C6 1.408(7) . ?
C1 C2 1.419(6) . ?
C2 C3 1.420(6) . ?
C3 C4 1.378(7) . ?
C3 H3 0.9500 . ?
C4 C5 1.383(7) . ?
C4 H4 0.9500 . ?
C5 C6 1.389(7) . ?
C5 H5 0.9500 . ?
C6 H6 0.9500 . ?
C7 C8 1.492(8) . ?
C7 H7A 0.9900 . ?
C7 H7B 0.9900 . ?
C8 H8A 0.9800 . ?
C8 H8B 0.9800 . ?
C8 H8C 0.9800 . ?
C9 C10 1.494(7) . ?
C9 H9A 0.9900 . ?
C9 H9B 0.9900 . ?
C10 H10A 0.9800 . ?
C10 H10B 0.9800 . ?
C10 H10C 0.9800 . ?

loop_
_geom_hbond_atom_site_label_D
_geom_hbond_atom_site_label_H
_geom_hbond_atom_site_label_A
_geom_hbond_distance_DH
_geom_hbond_distance_HA
_geom_hbond_distance_DA
_geom_hbond_angle_DHA
_geom_hbond_site_symmetry_A
_geom_hbond_publ_flag
C7 H7A Br1 0.99 3.05 3.898(5) 144.4 1_565 yes
C7 H7B Br1 0.99 3.04 3.639(5) 120.1 . yes

loop_
_geom_torsion_atom_site_label_1
_geom_torsion_atom_site_label_2
_geom_torsion_atom_site_label_3
_geom_torsion_atom_site_label_4
_geom_torsion
_geom_torsion_site_symmetry_1
_geom_torsion_site_symmetry_2
_geom_torsion_site_symmetry_3
_geom_torsion_site_symmetry_4
_geom_torsion_publ_flag
C2 Al1 O1 C9 5.0(4) 2_656 . . . ?
C1 Al1 O1 C9 -118.5(4) . . . . ?
Br1 Al1 O1 C9 123.2(3) . . . . ?
C2 Al1 O1 C7 -173.2(3) 2_656 . . . ?
C1 Al1 O1 C7 63.3(4) . . . . ?
Br1 Al1 O1 C7 -55.0(3) . . . . ?
C6 C1 C2 C3 -2.0(7) . . . . ?
Al1 C1 C2 C3 175.6(3) . . . . ?
C6 C1 C2 Al1 179.1(3) . . . 2_656 ?
Al1 C1 C2 Al1 -3.2(5) . . . 2_656 ?
C1 C2 C3 C4 1.9(7) . . . . ?
Al1 C2 C3 C4 -179.3(4) 2_656 . . . ?
C2 C3 C4 C5 -0.4(8) . . . . ?
C3 C4 C5 C6 -0.9(8) . . . . ?
C4 C5 C6 C1 0.6(8) . . . . ?
C2 C1 C6 C5 0.8(7) . . . . ?
Al1 C1 C6 C5 -176.7(4) . . . . ?
C9 O1 C7 C8 83.1(5) . . . . ?
Al1 O1 C7 C8 -98.6(4) . . . . ?
C7 O1 C9 C10 87.0(5) . . . . ?
Al1 O1 C9 C10 -91.2(5) . . . . ?
